data_1546798
loop_
_publ_author_name
'Jia, Penghao'
'Zhang, Qinglong'
'Ou, Qima'
'Huang, You'

_publ_section_title
;
 Sequential [1 + 4]- and [2 + 3]-Annulation of Prop-2-ynylsulfonium Salts:
 Access to Hexahydropyrrolo[3,2-b]indoles.
;
_journal_issue 17
_journal_name_full 'Organic letters'
_journal_page_first 4664
_journal_page_last 4667
_journal_paper_doi 10.1021/acs.orglett.7b02298
_journal_volume 19
_journal_year 2017
_chemical_formula_sum 'C29 H28 N2 O6 S'
_chemical_formula_weight 532.59
_chemical_name_systematic
; 
 ? 
;
_space_group_IT_number 14
_symmetry_cell_setting monoclinic
_symmetry_space_group_name_Hall '-P 2ybc'
_symmetry_space_group_name_H-M 'P 1 21/c 1'
_atom_sites_solution_hydrogens geom
_atom_sites_solution_primary direct
_atom_sites_solution_secondary difmap
_audit_creation_method SHELXL-97
_cell_angle_alpha 90.00
_cell_angle_beta 100.793(2)
_cell_angle_gamma 90.00
_cell_formula_units_Z 4
_cell_length_a 12.4154(13)
_cell_length_b 10.9297(11)
_cell_length_c 19.168(2)
_cell_measurement_reflns_used 6978
_cell_measurement_temperature 133(2)
_cell_measurement_theta_max 27.5
_cell_measurement_theta_min 3.1
_cell_volume 2555.0(5)
_computing_cell_refinement 'CrystalClear-SM Expert 2.1 b42'
_computing_data_collection 'CrystalClear-SM Expert 2.1 b42 (Rigaku, 2015)'
_computing_data_reduction 'CrystalClear-SM Expert 2.1 b42'
_computing_molecular_graphics 'CrystalStructure 4.1'
_computing_publication_material 'CrystalStructure 4.1 (Rigaku, 2014)'
_computing_structure_refinement 'SHELXL-97 (Sheldrick, 1997)'
_computing_structure_solution 'SHELXS-97 (Sheldrick, 1990)'
_diffrn_ambient_temperature 133(2)
_diffrn_detector_area_resol_mean 5.814
_diffrn_measured_fraction_theta_full 0.992
_diffrn_measured_fraction_theta_max 0.992
_diffrn_measurement_device_type 'Rigaku XtaLAB P200'
_diffrn_measurement_method '\w and \f scans'
_diffrn_radiation_monochromator multilayer
_diffrn_radiation_source 'rotating anode'
_diffrn_radiation_type MoK\a
_diffrn_radiation_wavelength 0.71073
_diffrn_reflns_av_R_equivalents 0.0283
_diffrn_reflns_av_sigmaI/netI 0.0220
_diffrn_reflns_limit_h_max 16
_diffrn_reflns_limit_h_min -16
_diffrn_reflns_limit_k_max 11
_diffrn_reflns_limit_k_min -14
_diffrn_reflns_limit_l_max 24
_diffrn_reflns_limit_l_min -24
_diffrn_reflns_number 22650
_diffrn_reflns_theta_full 27.55
_diffrn_reflns_theta_max 27.55
_diffrn_reflns_theta_min 3.10
_diffrn_standards_decay_% 0
_diffrn_standards_interval_count 0
_diffrn_standards_interval_time 0
_diffrn_standards_number 0
_exptl_absorpt_coefficient_mu 0.175
_exptl_absorpt_correction_T_max 0.9793
_exptl_absorpt_correction_T_min 0.9659
_exptl_absorpt_correction_type multi-scan
_exptl_absorpt_process_details 'REQAB (Rigaku, 1998)'
_exptl_crystal_colour Colorless
_exptl_crystal_density_diffrn 1.385
_exptl_crystal_density_method 'not measured'
_exptl_crystal_description Prism
_exptl_crystal_F_000 1120
_exptl_crystal_size_max 0.20
_exptl_crystal_size_mid 0.18
_exptl_crystal_size_min 0.12
_refine_diff_density_max 0.299
_refine_diff_density_min -0.443
_refine_diff_density_rms 0.052
_refine_ls_extinction_method none
_refine_ls_goodness_of_fit_ref 1.029
_refine_ls_hydrogen_treatment mixed
_refine_ls_matrix_type full
_refine_ls_number_parameters 349
_refine_ls_number_reflns 5856
_refine_ls_number_restraints 1
_refine_ls_restrained_S_all 1.029
_refine_ls_R_factor_all 0.0396
_refine_ls_R_factor_gt 0.0338
_refine_ls_shift/su_max 0.001
_refine_ls_shift/su_mean 0.000
_refine_ls_structure_factor_coef Fsqd
_refine_ls_weighting_details 'calc w=1/[\s^2^(Fo^2^)+(0.0514P)^2^+0.8093P] where P=(Fo^2^+2Fc^2^)/3'
_refine_ls_weighting_scheme calc
_refine_ls_wR_factor_gt 0.0894
_refine_ls_wR_factor_ref 0.0926
_reflns_number_gt 5099
_reflns_number_total 5856
_reflns_threshold_expression >2sigma(I)
_cod_data_source_file ol7b02298_si_003.cif
_cod_data_source_block shelx
_cod_depositor_comments
;
The following automatic conversions were performed:

'_symmetry_cell_setting' value 'Monoclinic' changed to 'monoclinic'
according to
/home/data/users/saulius/crontab/automatic-downloads/rss-feeds/ACS/lib/dictionaries/cif_core.dic
dictionary named 'cif_core.dic' version 2.4.2 from 2011-04-26.

'_exptl_absorpt_correction_type' value 'MULTI-SCAN' changed to
'multi-scan' according to
/home/data/users/saulius/crontab/automatic-downloads/rss-feeds/ACS/lib/dictionaries/cif_core.dic
dictionary named 'cif_core.dic' version 2.4.2 from 2011-04-26.

Automatic conversion script
Id: cif_fix_values 4973 2017-02-22 13:04:09Z antanas 

 Adding full bibliography for 1546798.cif.
;
_cod_original_cell_volume 2555.1(5)
_cod_original_sg_symbol_H-M P2(1)/c
_cod_database_code 1546798

loop_
_symmetry_equiv_pos_as_xyz
'x, y, z'
'-x, y+1/2, -z+1/2'
'-x, -y, -z'
'x, -y-1/2, z-1/2'

loop_
_atom_site_label
_atom_site_type_symbol
_atom_site_fract_x
_atom_site_fract_y
_atom_site_fract_z
_atom_site_U_iso_or_equiv
_atom_site_adp_type
_atom_site_occupancy
_atom_site_symmetry_multiplicity
_atom_site_calc_flag
_atom_site_refinement_flags
S1 S 0.69330(2) 0.37399(3) 0.118910(15) 0.01945(8) Uani 1 1 d .
O1 O 0.77891(8) 0.33394(9) 0.08374(5) 0.0275(2) Uani 1 1 d .
O2 O 0.60231(8) 0.29526(8) 0.12215(5) 0.0251(2) Uani 1 1 d .
O3 O 0.93212(7) 0.47249(8) 0.39580(5) 0.0264(2) Uani 1 1 d .
O4 O 0.87502(7) 0.65833(8) 0.42420(5) 0.02104(18) Uani 1 1 d .
O5 O 0.58387(7) 0.51670(9) 0.43342(5) 0.0279(2) Uani 1 1 d .
O6 O 0.75285(7) 0.48037(8) 0.49672(5) 0.02313(19) Uani 1 1 d .
N1 N 0.75324(8) 0.40323(9) 0.20309(5) 0.0174(2) Uani 1 1 d .
N2 N 0.68446(8) 0.61940(9) 0.32972(5) 0.0177(2) Uani 1 1 d D
C1 C 0.64280(10) 0.51407(11) 0.08107(6) 0.0189(2) Uani 1 1 d .
C2 C 0.53721(10) 0.55042(12) 0.08635(6) 0.0226(2) Uani 1 1 d .
H2A H 0.4922 0.4998 0.1093 0.027 Uiso 1 1 calc R
C3 C 0.49902(11) 0.66202(12) 0.05751(7) 0.0252(3) Uani 1 1 d .
H3 H 0.4274 0.6886 0.0610 0.030 Uiso 1 1 calc R
C4 C 0.56433(11) 0.73503(12) 0.02361(7) 0.0263(3) Uani 1 1 d .
H4 H 0.5372 0.8112 0.0037 0.032 Uiso 1 1 calc R
C5 C 0.66927(11) 0.69746(12) 0.01852(7) 0.0281(3) Uani 1 1 d .
H5 H 0.7138 0.7478 -0.0049 0.034 Uiso 1 1 calc R
C6 C 0.70930(11) 0.58664(12) 0.04749(7) 0.0240(3) Uani 1 1 d .
H6 H 0.7813 0.5607 0.0444 0.029 Uiso 1 1 calc R
C7 C 0.83518(9) 0.49910(11) 0.20852(6) 0.0184(2) Uani 1 1 d .
C8 C 0.93557(10) 0.49118(13) 0.18719(7) 0.0251(3) Uani 1 1 d .
H8 H 0.9584 0.4178 0.1677 0.030 Uiso 1 1 calc R
C9 C 1.00138(11) 0.59468(14) 0.19543(8) 0.0325(3) Uani 1 1 d .
H9 H 1.0706 0.5922 0.1811 0.039 Uiso 1 1 calc R
C10 C 0.96816(12) 0.70168(14) 0.22409(8) 0.0332(3) Uani 1 1 d .
H10 H 1.0144 0.7716 0.2287 0.040 Uiso 1 1 calc R
C11 C 0.86770(11) 0.70751(12) 0.24611(7) 0.0259(3) Uani 1 1 d .
H11 H 0.8453 0.7803 0.2664 0.031 Uiso 1 1 calc R
C12 C 0.80094(10) 0.60478(11) 0.23786(6) 0.0189(2) Uani 1 1 d .
C13 C 0.68897(9) 0.58591(10) 0.25667(6) 0.0171(2) Uani 1 1 d .
H13 H 0.6304 0.6282 0.2221 0.020 Uiso 1 1 calc R
C14 C 0.67737(9) 0.44424(10) 0.25079(6) 0.0162(2) Uani 1 1 d .
H14 H 0.5999 0.4190 0.2321 0.019 Uiso 1 1 calc R
C15 C 0.71596(9) 0.40258(10) 0.32734(6) 0.0162(2) Uani 1 1 d .
C16 C 0.72626(9) 0.29107(11) 0.35664(6) 0.0186(2) Uani 1 1 d .
H16 H 0.7579 0.2910 0.4058 0.022 Uiso 1 1 calc R
C17 C 0.69777(9) 0.16851(11) 0.32702(6) 0.0183(2) Uani 1 1 d .
C18 C 0.63057(10) 0.14733(11) 0.26112(7) 0.0211(2) Uani 1 1 d .
H18 H 0.6028 0.2147 0.2319 0.025 Uiso 1 1 calc R
C19 C 0.60375(10) 0.02902(11) 0.23776(7) 0.0228(3) Uani 1 1 d .
H19 H 0.5583 0.0161 0.1927 0.027 Uiso 1 1 calc R
C20 C 0.64304(10) -0.07039(11) 0.27986(7) 0.0241(3) Uani 1 1 d .
H20 H 0.6246 -0.1512 0.2636 0.029 Uiso 1 1 calc R
C21 C 0.70913(10) -0.05159(11) 0.34558(7) 0.0248(3) Uani 1 1 d .
H21 H 0.7365 -0.1195 0.3745 0.030 Uiso 1 1 calc R
C22 C 0.73541(10) 0.06682(11) 0.36916(7) 0.0218(2) Uani 1 1 d .
H22 H 0.7797 0.0791 0.4147 0.026 Uiso 1 1 calc R
C23 C 0.73724(9) 0.51840(10) 0.37362(6) 0.0167(2) Uani 1 1 d .
C24 C 0.86060(9) 0.54470(11) 0.39852(6) 0.0177(2) Uani 1 1 d .
C25 C 0.98813(10) 0.69572(12) 0.44911(7) 0.0259(3) Uani 1 1 d .
H25A H 1.0262 0.7061 0.4085 0.031 Uiso 1 1 calc R
H25B H 1.0277 0.6332 0.4815 0.031 Uiso 1 1 calc R
C26 C 0.98483(13) 0.81470(16) 0.48742(10) 0.0449(4) Uani 1 1 d .
H26A H 0.9390 0.8731 0.4563 0.067 Uiso 1 1 calc R
H26B H 1.0593 0.8474 0.5008 0.067 Uiso 1 1 calc R
H26C H 0.9540 0.8014 0.5303 0.067 Uiso 1 1 calc R
C27 C 0.68135(10) 0.50554(10) 0.43813(6) 0.0185(2) Uani 1 1 d .
C28 C 0.71151(11) 0.46950(12) 0.56341(7) 0.0267(3) Uani 1 1 d .
H28A H 0.6931 0.3832 0.5717 0.032 Uiso 1 1 calc R
H28B H 0.6446 0.5197 0.5612 0.032 Uiso 1 1 calc R
C29 C 0.79894(15) 0.5131(2) 0.62116(9) 0.0607(6) Uani 1 1 d .
H29A H 0.8653 0.4641 0.6220 0.091 Uiso 1 1 calc R
H29B H 0.7747 0.5049 0.6667 0.091 Uiso 1 1 calc R
H29C H 0.8149 0.5992 0.6131 0.091 Uiso 1 1 calc R
H2 H 0.6145(8) 0.6212(14) 0.3355(8) 0.028(4) Uiso 1 1 d D

loop_
_atom_site_aniso_label
_atom_site_aniso_U_11
_atom_site_aniso_U_22
_atom_site_aniso_U_33
_atom_site_aniso_U_23
_atom_site_aniso_U_13
_atom_site_aniso_U_12
S1 0.02609(16) 0.01440(14) 0.01829(15) -0.00224(10) 0.00528(11) -0.00023(11)
O1 0.0365(5) 0.0226(5) 0.0256(5) -0.0048(4) 0.0113(4) 0.0053(4)
O2 0.0338(5) 0.0181(4) 0.0225(4) -0.0019(3) 0.0027(4) -0.0070(4)
O3 0.0191(4) 0.0239(5) 0.0358(5) -0.0028(4) 0.0043(4) 0.0027(3)
O4 0.0173(4) 0.0189(4) 0.0260(4) -0.0040(3) 0.0018(3) -0.0040(3)
O5 0.0205(4) 0.0366(5) 0.0280(5) -0.0057(4) 0.0085(4) -0.0015(4)
O6 0.0245(4) 0.0259(5) 0.0204(4) 0.0029(3) 0.0080(3) 0.0013(3)
N1 0.0194(5) 0.0156(5) 0.0178(5) -0.0009(4) 0.0048(4) 0.0006(4)
N2 0.0176(5) 0.0143(5) 0.0211(5) -0.0016(4) 0.0037(4) 0.0019(4)
C1 0.0241(6) 0.0171(5) 0.0150(5) -0.0017(4) 0.0026(4) -0.0010(4)
C2 0.0240(6) 0.0251(6) 0.0190(6) 0.0018(5) 0.0050(5) -0.0019(5)
C3 0.0245(6) 0.0281(7) 0.0227(6) 0.0005(5) 0.0034(5) 0.0037(5)
C4 0.0323(7) 0.0201(6) 0.0246(6) 0.0025(5) 0.0006(5) 0.0003(5)
C5 0.0310(7) 0.0241(6) 0.0299(7) 0.0062(5) 0.0071(5) -0.0049(5)
C6 0.0241(6) 0.0247(6) 0.0242(6) 0.0014(5) 0.0071(5) -0.0014(5)
C7 0.0189(5) 0.0179(6) 0.0181(5) 0.0023(4) 0.0025(4) -0.0006(4)
C8 0.0227(6) 0.0286(7) 0.0248(6) -0.0002(5) 0.0067(5) 0.0023(5)
C9 0.0229(6) 0.0427(8) 0.0343(7) -0.0021(6) 0.0116(6) -0.0069(6)
C10 0.0315(7) 0.0341(8) 0.0359(8) -0.0041(6) 0.0114(6) -0.0158(6)
C11 0.0300(6) 0.0214(6) 0.0272(6) -0.0020(5) 0.0078(5) -0.0063(5)
C12 0.0197(5) 0.0179(6) 0.0189(6) 0.0021(4) 0.0029(4) -0.0009(4)
C13 0.0184(5) 0.0124(5) 0.0201(5) -0.0012(4) 0.0027(4) -0.0001(4)
C14 0.0166(5) 0.0129(5) 0.0192(5) -0.0010(4) 0.0039(4) 0.0003(4)
C15 0.0150(5) 0.0154(5) 0.0188(5) -0.0026(4) 0.0041(4) -0.0008(4)
C16 0.0185(5) 0.0179(6) 0.0197(6) -0.0007(4) 0.0041(4) -0.0001(4)
C17 0.0182(5) 0.0147(5) 0.0238(6) 0.0003(4) 0.0085(4) -0.0001(4)
C18 0.0241(6) 0.0157(5) 0.0240(6) 0.0013(5) 0.0060(5) 0.0002(4)
C19 0.0225(6) 0.0202(6) 0.0266(6) -0.0033(5) 0.0068(5) -0.0024(5)
C20 0.0248(6) 0.0129(5) 0.0366(7) -0.0033(5) 0.0111(5) -0.0012(5)
C21 0.0251(6) 0.0146(6) 0.0355(7) 0.0050(5) 0.0076(5) 0.0035(5)
C22 0.0209(6) 0.0182(6) 0.0265(6) 0.0018(5) 0.0046(5) 0.0007(5)
C23 0.0171(5) 0.0139(5) 0.0193(5) -0.0015(4) 0.0039(4) -0.0003(4)
C24 0.0191(5) 0.0172(5) 0.0173(5) 0.0010(4) 0.0044(4) -0.0014(4)
C25 0.0178(6) 0.0270(7) 0.0311(7) -0.0029(5) 0.0001(5) -0.0055(5)
C26 0.0289(7) 0.0443(9) 0.0586(11) -0.0259(8) 0.0010(7) -0.0104(7)
C27 0.0218(6) 0.0129(5) 0.0217(6) -0.0041(4) 0.0064(4) -0.0027(4)
C28 0.0346(7) 0.0250(6) 0.0234(6) 0.0070(5) 0.0132(5) 0.0002(5)
C29 0.0370(9) 0.1226(19) 0.0254(8) -0.0180(10) 0.0129(7) -0.0074(10)

loop_
_atom_type_symbol
_atom_type_description
_atom_type_scat_dispersion_real
_atom_type_scat_dispersion_imag
_atom_type_scat_source
C C 0.0033 0.0016 'International Tables Vol C Tables 4.2.6.8 and 6.1.1.4'
H H 0.0000 0.0000 'International Tables Vol C Tables 4.2.6.8 and 6.1.1.4'
N N 0.0061 0.0033 'International Tables Vol C Tables 4.2.6.8 and 6.1.1.4'
O O 0.0106 0.0060 'International Tables Vol C Tables 4.2.6.8 and 6.1.1.4'
S S 0.1246 0.1234 'International Tables Vol C Tables 4.2.6.8 and 6.1.1.4'

loop_
_geom_angle_atom_site_label_1
_geom_angle_atom_site_label_2
_geom_angle_atom_site_label_3
_geom_angle
O1 S1 O2 119.94(6)
O1 S1 N1 106.08(5)
O2 S1 N1 106.54(5)
O1 S1 C1 108.13(6)
O2 S1 C1 108.55(6)
N1 S1 C1 106.91(5)
C24 O4 C25 115.89(9)
C27 O6 C28 117.85(10)
C7 N1 C14 104.63(9)
C7 N1 S1 112.69(8)
C14 N1 S1 115.33(7)
C13 N2 C23 105.58(9)
C13 N2 H2 109.7(10)
C23 N2 H2 106.5(10)
C6 C1 C2 121.41(11)
C6 C1 S1 119.48(10)
C2 C1 S1 119.11(9)
C3 C2 C1 118.62(12)
C3 C2 H2A 120.7
C1 C2 H2A 120.7
C4 C3 C2 120.55(12)
C4 C3 H3 119.7
C2 C3 H3 119.7
C3 C4 C5 120.21(12)
C3 C4 H4 119.9
C5 C4 H4 119.9
C6 C5 C4 120.13(12)
C6 C5 H5 119.9
C4 C5 H5 119.9
C5 C6 C1 119.08(12)
C5 C6 H6 120.5
C1 C6 H6 120.5
C8 C7 C12 122.22(11)
C8 C7 N1 126.26(11)
C12 C7 N1 111.53(10)
C7 C8 C9 117.31(12)
C7 C8 H8 121.3
C9 C8 H8 121.3
C8 C9 C10 121.35(13)
C8 C9 H9 119.3
C10 C9 H9 119.3
C9 C10 C11 120.57(13)
C9 C10 H10 119.7
C11 C10 H10 119.7
C12 C11 C10 118.62(13)
C12 C11 H11 120.7
C10 C11 H11 120.7
C7 C12 C11 119.93(11)
C7 C12 C13 110.37(10)
C11 C12 C13 129.70(11)
N2 C13 C12 113.36(9)
N2 C13 C14 107.42(9)
C12 C13 C14 101.23(9)
N2 C13 H13 111.4
C12 C13 H13 111.4
C14 C13 H13 111.4
N1 C14 C15 112.18(9)
N1 C14 C13 106.34(9)
C15 C14 C13 102.66(9)
N1 C14 H14 111.7
C15 C14 H14 111.7
C13 C14 H14 111.7
C16 C15 C14 131.59(10)
C16 C15 C23 120.96(10)
C14 C15 C23 107.33(9)
C15 C16 C17 132.06(11)
C15 C16 H16 114.0
C17 C16 H16 114.0
C18 C17 C22 117.91(11)
C18 C17 C16 124.01(11)
C22 C17 C16 117.98(11)
C19 C18 C17 120.83(11)
C19 C18 H18 119.6
C17 C18 H18 119.6
C20 C19 C18 120.35(12)
C20 C19 H19 119.8
C18 C19 H19 119.8
C21 C20 C19 119.83(11)
C21 C20 H20 120.1
C19 C20 H20 120.1
C20 C21 C22 119.84(12)
C20 C21 H21 120.1
C22 C21 H21 120.1
C21 C22 C17 121.23(12)
C21 C22 H22 119.4
C17 C22 H22 119.4
N2 C23 C27 108.10(9)
N2 C23 C15 106.17(9)
C27 C23 C15 109.54(9)
N2 C23 C24 110.38(9)
C27 C23 C24 109.89(9)
C15 C23 C24 112.61(9)
O3 C24 O4 125.46(11)
O3 C24 C23 124.42(11)
O4 C24 C23 110.11(9)
O4 C25 C26 106.95(11)
O4 C25 H25A 110.3
C26 C25 H25A 110.3
O4 C25 H25B 110.3
C26 C25 H25B 110.3
H25A C25 H25B 108.6
C25 C26 H26A 109.5
C25 C26 H26B 109.5
H26A C26 H26B 109.5
C25 C26 H26C 109.5
H26A C26 H26C 109.5
H26B C26 H26C 109.5
O5 C27 O6 126.18(11)
O5 C27 C23 122.07(11)
O6 C27 C23 111.75(10)
O6 C28 C29 107.38(11)
O6 C28 H28A 110.2
C29 C28 H28A 110.2
O6 C28 H28B 110.2
C29 C28 H28B 110.2
H28A C28 H28B 108.5
C28 C29 H29A 109.5
C28 C29 H29B 109.5
H29A C29 H29B 109.5
C28 C29 H29C 109.5
H29A C29 H29C 109.5
H29B C29 H29C 109.5

loop_
_geom_bond_atom_site_label_1
_geom_bond_atom_site_label_2
_geom_bond_distance
S1 O1 1.4298(9)
S1 O2 1.4306(9)
S1 N1 1.6763(10)
S1 C1 1.7586(12)
O3 C24 1.1964(15)
O4 C24 1.3356(14)
O4 C25 1.4547(14)
O5 C27 1.2029(15)
O6 C27 1.3234(15)
O6 C28 1.4689(15)
N1 C7 1.4505(15)
N1 C14 1.4990(14)
N2 C13 1.4586(15)
N2 C23 1.4661(15)
N2 H2 0.897(9)
C1 C6 1.3871(17)
C1 C2 1.3915(17)
C2 C3 1.3856(18)
C2 H2A 0.9500
C3 C4 1.3835(19)
C3 H3 0.9500
C4 C5 1.3868(19)
C4 H4 0.9500
C5 C6 1.3853(19)
C5 H5 0.9500
C6 H6 0.9500
C7 C8 1.3853(17)
C7 C12 1.3859(17)
C8 C9 1.3870(19)
C8 H8 0.9500
C9 C10 1.387(2)
C9 H9 0.9500
C10 C11 1.3911(19)
C10 H10 0.9500
C11 C12 1.3869(17)
C11 H11 0.9500
C12 C13 1.5142(16)
C13 C14 1.5573(15)
C13 H13 1.0000
C14 C15 1.5254(16)
C14 H14 1.0000
C15 C16 1.3380(16)
C15 C23 1.5399(15)
C16 C17 1.4720(16)
C16 H16 0.9500
C17 C18 1.3967(17)
C17 C22 1.4017(17)
C18 C19 1.3884(17)
C18 H18 0.9500
C19 C20 1.3864(18)
C19 H19 0.9500
C20 C21 1.3839(19)
C20 H20 0.9500
C21 C22 1.3894(18)
C21 H21 0.9500
C22 H22 0.9500
C23 C27 1.5336(16)
C23 C24 1.5435(16)
C25 C26 1.498(2)
C25 H25A 0.9900
C25 H25B 0.9900
C26 H26A 0.9800
C26 H26B 0.9800
C26 H26C 0.9800
C28 C29 1.477(2)
C28 H28A 0.9900
C28 H28B 0.9900
C29 H29A 0.9800
C29 H29B 0.9800
C29 H29C 0.9800

loop_
_geom_hbond_atom_site_label_D
_geom_hbond_atom_site_label_H
_geom_hbond_atom_site_label_A
_geom_hbond_distance_DH
_geom_hbond_distance_HA
_geom_hbond_distance_DA
_geom_hbond_angle_DHA
N2 H2 O5 0.897(9) 2.288(15) 2.7749(14) 113.9(12)

loop_
_geom_torsion_atom_site_label_1
_geom_torsion_atom_site_label_2
_geom_torsion_atom_site_label_3
_geom_torsion_atom_site_label_4
_geom_torsion
O1 S1 N1 C7 61.34(9)
O2 S1 N1 C7 -169.80(8)
C1 S1 N1 C7 -53.87(9)
O1 S1 N1 C14 -178.61(8)
O2 S1 N1 C14 -49.75(9)
C1 S1 N1 C14 66.18(9)
O1 S1 C1 C6 -23.90(11)
O2 S1 C1 C6 -155.49(10)
N1 S1 C1 C6 89.93(10)
O1 S1 C1 C2 156.95(10)
O2 S1 C1 C2 25.36(11)
N1 S1 C1 C2 -89.21(10)
C6 C1 C2 C3 -0.33(18)
S1 C1 C2 C3 178.80(10)
C1 C2 C3 C4 0.61(19)
C2 C3 C4 C5 -0.4(2)
C3 C4 C5 C6 -0.1(2)
C4 C5 C6 C1 0.4(2)
C2 C1 C6 C5 -0.16(19)
S1 C1 C6 C5 -179.29(10)
C14 N1 C7 C8 164.60(12)
S1 N1 C7 C8 -69.36(14)
C14 N1 C7 C12 -16.05(12)
S1 N1 C7 C12 109.99(10)
C12 C7 C8 C9 -0.81(19)
N1 C7 C8 C9 178.47(12)
C7 C8 C9 C10 0.2(2)
C8 C9 C10 C11 0.6(2)
C9 C10 C11 C12 -0.9(2)
C8 C7 C12 C11 0.54(18)
N1 C7 C12 C11 -178.83(11)
C8 C7 C12 C13 -179.37(11)
N1 C7 C12 C13 1.25(13)
C10 C11 C12 C7 0.33(19)
C10 C11 C12 C13 -179.77(13)
C23 N2 C13 C12 -77.00(11)
C23 N2 C13 C14 33.97(11)
C7 C12 C13 N2 128.06(11)
C11 C12 C13 N2 -51.84(17)
C7 C12 C13 C14 13.34(12)
C11 C12 C13 C14 -166.56(13)
C7 N1 C14 C15 -87.54(10)
S1 N1 C14 C15 148.09(8)
C7 N1 C14 C13 23.93(11)
S1 N1 C14 C13 -100.44(9)
N2 C13 C14 N1 -141.64(9)
C12 C13 C14 N1 -22.57(11)
N2 C13 C14 C15 -23.67(11)
C12 C13 C14 C15 95.40(10)
N1 C14 C15 C16 -65.38(16)
C13 C14 C15 C16 -179.14(12)
N1 C14 C15 C23 118.75(10)
C13 C14 C15 C23 4.99(11)
C14 C15 C16 C17 -4.5(2)
C23 C15 C16 C17 170.86(11)
C15 C16 C17 C18 -13.9(2)
C15 C16 C17 C22 169.74(12)
C22 C17 C18 C19 -1.16(17)
C16 C17 C18 C19 -177.49(11)
C17 C18 C19 C20 0.32(18)
C18 C19 C20 C21 0.14(19)
C19 C20 C21 C22 0.27(19)
C20 C21 C22 C17 -1.15(19)
C18 C17 C22 C21 1.58(18)
C16 C17 C22 C21 178.13(11)
C13 N2 C23 C27 -147.51(9)
C13 N2 C23 C15 -30.05(11)
C13 N2 C23 C24 92.27(10)
C16 C15 C23 N2 -161.45(10)
C14 C15 C23 N2 14.95(11)
C16 C15 C23 C27 -44.96(14)
C14 C15 C23 C27 131.44(10)
C16 C15 C23 C24 77.65(13)
C14 C15 C23 C24 -105.95(10)
C25 O4 C24 O3 1.42(17)
C25 O4 C24 C23 -179.48(10)
N2 C23 C24 O3 -133.32(12)
C27 C23 C24 O3 107.55(13)
C15 C23 C24 O3 -14.86(16)
N2 C23 C24 O4 47.58(12)
C27 C23 C24 O4 -71.56(12)
C15 C23 C24 O4 166.03(9)
C24 O4 C25 C26 -169.71(12)
C28 O6 C27 O5 -2.62(18)
C28 O6 C27 C23 178.00(10)
N2 C23 C27 O5 39.70(15)
C15 C23 C27 O5 -75.56(14)
C24 C23 C27 O5 160.22(11)
N2 C23 C27 O6 -140.89(10)
C15 C23 C27 O6 103.85(11)
C24 C23 C27 O6 -20.36(13)
C27 O6 C28 C29 -147.50(14)
